data_4133634
loop_
_publ_author_name
'Tuo, De-Hui'
'Liu, Wei'
'Wang, Xue-Yuan'
'Wang, Xu-Dong'
'Ao, Yu-Fei'
'Wang, Qi-Qiang'
'Li, Zhi-Yan'
'Wang, De-Xian'

_publ_section_title
;
 Toward Anion-\p Interactions Directed Self-Assembly with Predesigned Dual
 Macrocyclic Receptors and Dianions.
;
_journal_issue 2
_journal_name_full 'Journal of the American Chemical Society'
_journal_page_first 1118
_journal_page_last 1125
_journal_paper_doi 10.1021/jacs.8b12018
_journal_volume 141
_journal_year 2019
_chemical_formula_moiety 'C44 H18 Cl4 N12 O12'
_chemical_formula_sum 'C44 H18 Cl4 N12 O12'
_chemical_formula_weight 1048.50
_space_group_IT_number 15
_space_group_name_Hall '-C 2yc'
_space_group_name_H-M_alt 'C 1 2/c 1'
_symmetry_cell_setting monoclinic
_symmetry_space_group_name_H-M 'C 1 2/c 1'
_atom_sites_solution_hydrogens geom
_atom_sites_solution_primary direct
_atom_sites_solution_secondary difmap
_audit_creation_method SHELXL-97
_cell_angle_alpha 90.00
_cell_angle_beta 116.85(3)
_cell_angle_gamma 90.00
_cell_formula_units_Z 4
_cell_length_a 28.286(6)
_cell_length_b 13.537(3)
_cell_length_c 16.108(3)
_cell_measurement_reflns_used 6858
_cell_measurement_temperature 100(2)
_cell_measurement_theta_max 27.4839
_cell_measurement_theta_min 1.4169
_cell_volume 5503(2)
_computing_cell_refinement 'CrystalClear (Rigaku Inc., 2008)'
_computing_data_collection 'CrystalClear (Rigaku Inc., 2008)'
_computing_data_reduction 'CrystalClear (Rigaku Inc., 2008)'
_computing_molecular_graphics
;
 Mercury: visualization and analysis of crystal structures, C. F. Macrae,
 P. R. Edgington, P. McCabe, E. Pidcock, G. P. Shields, R. Taylor,
 M. Towler and J. van de Streek, J. Appl. Cryst., 39, 453-457, 2006.
;
_computing_publication_material 'SHELX-97 (Sheldrick, 2008)'
_computing_structure_refinement 'SHELX-97 (Sheldrick, 2008)'
_computing_structure_solution 'SHELX-97 (Sheldrick, 2008)'
_diffrn_ambient_temperature 100(2)
_diffrn_detector_area_resol_mean 28.5714
_diffrn_measured_fraction_theta_full 0.996
_diffrn_measured_fraction_theta_max 0.996
_diffrn_measurement_device_type 'MM007HF + CCD (Saturn724+)'
_diffrn_measurement_method '\w scans at fixed \c = 45\%'
_diffrn_radiation_monochromator Confocal
_diffrn_radiation_source 'Rotating Anode'
_diffrn_radiation_type MoK\a
_diffrn_radiation_wavelength 0.71073
_diffrn_reflns_av_R_equivalents 0.0614
_diffrn_reflns_av_sigmaI/netI 0.0609
_diffrn_reflns_limit_h_max 34
_diffrn_reflns_limit_h_min -36
_diffrn_reflns_limit_k_max 17
_diffrn_reflns_limit_k_min -17
_diffrn_reflns_limit_l_max 20
_diffrn_reflns_limit_l_min -20
_diffrn_reflns_number 19430
_diffrn_reflns_theta_full 27.47
_diffrn_reflns_theta_max 27.47
_diffrn_reflns_theta_min 1.97
_exptl_absorpt_coefficient_mu 0.280
_exptl_absorpt_correction_T_max 1.0000
_exptl_absorpt_correction_T_min 0.6094
_exptl_absorpt_correction_type multi-scan
_exptl_absorpt_process_details 'CrystalClear (Rigaku Inc., 2008)'
_exptl_crystal_colour Colorless
_exptl_crystal_density_diffrn 1.266
_exptl_crystal_density_method 'not measured'
_exptl_crystal_description block
_exptl_crystal_F_000 2120
_exptl_crystal_size_max 0.18
_exptl_crystal_size_mid 0.16
_exptl_crystal_size_min 0.11
_platon_squeeze_details
;
;
_refine_diff_density_max 0.585
_refine_diff_density_min -0.444
_refine_diff_density_rms 0.095
_refine_ls_extinction_method none
_refine_ls_goodness_of_fit_ref 1.701
_refine_ls_hydrogen_treatment constr
_refine_ls_matrix_type full
_refine_ls_number_parameters 325
_refine_ls_number_reflns 6298
_refine_ls_number_restraints 450
_refine_ls_restrained_S_all 1.781
_refine_ls_R_factor_all 0.2087
_refine_ls_R_factor_gt 0.1367
_refine_ls_shift/su_max 0.001
_refine_ls_shift/su_mean 0.000
_refine_ls_structure_factor_coef Fsqd
_refine_ls_weighting_details 'calc w=1/[\s^2^(Fo^2^)+(0.1000P)^2^+0.0000P] where P=(Fo^2^+2Fc^2^)/3'
_refine_ls_weighting_scheme calc
_refine_ls_wR_factor_gt 0.3444
_refine_ls_wR_factor_ref 0.3746
_reflns_number_gt 2983
_reflns_number_total 6298
_reflns_threshold_expression >2sigma(I)
_cod_data_source_file ja8b12018_si_001.cif
_cod_data_source_block a
_cod_original_cell_volume 5502.9(19)
_cod_original_sg_symbol_H-M C2/c
_cod_database_code 4133634

loop_
_symmetry_equiv_pos_as_xyz
'x, y, z'
'-x, y, -z+1/2'
'x+1/2, y+1/2, z'
'-x+1/2, y+1/2, -z+1/2'
'-x, -y, -z'
'x, -y, z-1/2'
'-x+1/2, -y+1/2, -z'
'x+1/2, -y+1/2, z-1/2'

loop_
_atom_site_label
_atom_site_type_symbol
_atom_site_fract_x
_atom_site_fract_y
_atom_site_fract_z
_atom_site_U_iso_or_equiv
_atom_site_adp_type
_atom_site_occupancy
_atom_site_symmetry_multiplicity
_atom_site_calc_flag
_atom_site_refinement_flags
Cl1 Cl 0.80170(9) 0.83968(14) 0.32886(13) 0.1129(8) Uani 1 1 d U
Cl2 Cl 0.43327(16) 1.2315(4) 0.3002(3) 0.285(2) Uani 1 1 d U
O1 O 0.64268(19) 0.7433(4) 0.3458(3) 0.0977(13) Uani 1 1 d U
O2 O 0.4928(2) 0.8997(6) 0.3526(5) 0.159(2) Uani 1 1 d U
O3 O 0.60513(18) 1.1387(3) 0.5423(3) 0.0914(13) Uani 1 1 d U
O4 O 0.75620(14) 0.9569(3) 0.5650(2) 0.0701(10) Uani 1 1 d U
O5 O 0.67182(15) 0.9471(3) 0.8457(2) 0.0733(11) Uani 1 1 d U
O6 O 0.73255(16) 0.8452(3) 0.8358(2) 0.0722(10) Uani 1 1 d U
N1 N 0.7174(2) 0.7886(4) 0.3403(3) 0.0780(13) Uani 1 1 d U
N2 N 0.77524(19) 0.9008(4) 0.4532(3) 0.0760(13) Uani 1 1 d U
N3 N 0.6973(2) 0.8500(3) 0.4589(3) 0.0700(12) Uani 1 1 d U
N4 N 0.5533(2) 1.0118(5) 0.4519(4) 0.1063(18) Uani 1 1 d U
N5 N 0.4673(4) 1.0525(8) 0.3336(6) 0.167(3) Uani 1 1 d U
N6 N 0.5252(3) 1.1786(6) 0.4302(5) 0.136(2) Uani 1 1 d U
C1 C 0.7604(3) 0.8426(5) 0.3792(4) 0.0803(15) Uani 1 1 d U
C2 C 0.6873(3) 0.7956(5) 0.3828(4) 0.0776(15) Uani 1 1 d U
C3 C 0.7408(2) 0.8991(4) 0.4898(3) 0.0631(13) Uani 1 1 d U
C4 C 0.6052(3) 0.7515(7) 0.3774(5) 0.105(2) Uani 1 1 d U
C5 C 0.5979(3) 0.6732(8) 0.4223(6) 0.133(3) Uani 1 1 d U
H5 H 0.6196 0.6164 0.4325 0.160 Uiso 1 1 calc R
C6 C 0.5591(4) 0.6729(10) 0.4543(9) 0.171(3) Uani 1 1 d U
H6 H 0.5577 0.6214 0.4932 0.205 Uiso 1 1 calc R
C7 C 0.5251(4) 0.7457(10) 0.4291(8) 0.159(3) Uani 1 1 d U
H7 H 0.4958 0.7440 0.4428 0.191 Uiso 1 1 calc R
C8 C 0.5321(4) 0.8230(8) 0.3833(7) 0.133(3) Uani 1 1 d U
C9 C 0.5728(3) 0.8311(6) 0.3552(5) 0.105(2) Uani 1 1 d U
H9 H 0.5770 0.8873 0.3237 0.126 Uiso 1 1 calc R
C10 C 0.5064(4) 0.9924(8) 0.3784(7) 0.136(3) Uani 1 1 d U
C11 C 0.4814(5) 1.1398(10) 0.3598(9) 0.169(3) Uani 1 1 d U
C12 C 0.5602(3) 1.1054(7) 0.4684(5) 0.108(2) Uani 1 1 d U
C13 C 0.6450(2) 1.0662(4) 0.5877(4) 0.0727(14) Uani 1 1 d U
C14 C 0.6791(2) 1.0443(4) 0.5501(4) 0.0733(14) Uani 1 1 d U
H14 H 0.6758 1.0744 0.4944 0.088 Uiso 1 1 calc R
C15 C 0.7178(2) 0.9770(4) 0.5979(3) 0.0654(13) Uani 1 1 d U
C16 C 0.7251(2) 0.9335(4) 0.6795(3) 0.0582(12) Uani 1 1 d U
H16 H 0.7528 0.8870 0.7098 0.070 Uiso 1 1 calc R
C17 C 0.6913(2) 0.9589(4) 0.7168(3) 0.0598(12) Uani 1 1 d U
C18 C 0.6514(2) 1.0278(4) 0.6722(3) 0.0648(13) Uani 1 1 d U
H18 H 0.6290 1.0481 0.6987 0.078 Uiso 1 1 calc R
C19 C 0.6965(2) 0.9182(4) 0.8051(3) 0.0675(14) Uani 1 1 d U
C20 C 0.7415(2) 0.7990(5) 0.9219(4) 0.0739(15) Uani 1 1 d U
C21 C 0.7815(2) 0.8293(5) 1.0004(4) 0.0797(16) Uani 1 1 d U
H21 H 0.8026 0.8838 1.0004 0.096 Uiso 1 1 calc R
C22 C 0.7923(3) 0.7794(5) 1.0842(4) 0.0819(17) Uani 1 1 d U
H22 H 0.8210 0.7981 1.1418 0.098 Uiso 1 1 calc R

loop_
_atom_site_aniso_label
_atom_site_aniso_U_11
_atom_site_aniso_U_22
_atom_site_aniso_U_33
_atom_site_aniso_U_23
_atom_site_aniso_U_13
_atom_site_aniso_U_12
Cl1 0.1769(18) 0.0971(14) 0.1058(14) -0.0032(11) 0.1001(14) 0.0094(13)
Cl2 0.232(4) 0.260(5) 0.237(4) 0.020(4) -0.004(3) 0.115(4)
O1 0.112(3) 0.097(3) 0.081(3) -0.017(2) 0.041(2) -0.005(3)
O2 0.138(4) 0.159(5) 0.145(4) -0.040(4) 0.033(3) 0.009(4)
O3 0.118(3) 0.092(3) 0.066(2) 0.006(2) 0.043(2) 0.022(2)
O4 0.097(2) 0.072(2) 0.0549(19) -0.0015(17) 0.0459(19) 0.0002(19)
O5 0.104(3) 0.081(3) 0.0450(19) 0.0004(18) 0.042(2) 0.007(2)
O6 0.118(3) 0.064(2) 0.0491(18) 0.0084(17) 0.0507(19) 0.012(2)
N1 0.115(3) 0.069(3) 0.059(3) 0.003(2) 0.047(3) 0.008(3)
N2 0.112(3) 0.067(3) 0.060(2) 0.004(2) 0.048(2) 0.004(3)
N3 0.102(3) 0.066(3) 0.049(2) 0.003(2) 0.040(2) 0.004(2)
N4 0.113(4) 0.112(4) 0.082(3) -0.010(3) 0.033(3) 0.012(3)
N5 0.155(5) 0.151(5) 0.149(5) -0.010(5) 0.030(4) 0.022(5)
N6 0.142(4) 0.133(5) 0.116(4) 0.006(4) 0.043(4) 0.035(4)
C1 0.127(4) 0.071(3) 0.063(3) 0.012(3) 0.061(3) 0.012(3)
C2 0.109(4) 0.064(3) 0.060(3) 0.005(3) 0.039(3) 0.009(3)
C3 0.089(3) 0.059(3) 0.050(2) 0.004(2) 0.039(2) 0.003(3)
C4 0.111(4) 0.108(4) 0.090(4) -0.011(3) 0.041(3) 0.004(4)
C5 0.130(5) 0.140(5) 0.146(5) -0.007(5) 0.077(4) -0.002(5)
C6 0.161(6) 0.170(6) 0.187(6) -0.001(5) 0.082(5) -0.001(5)
C7 0.142(5) 0.164(6) 0.165(6) -0.011(5) 0.063(5) 0.004(5)
C8 0.126(4) 0.134(5) 0.119(4) -0.023(4) 0.037(4) 0.006(4)
C9 0.114(4) 0.120(5) 0.076(4) -0.016(4) 0.039(3) 0.003(4)
C10 0.121(4) 0.128(5) 0.133(5) -0.020(4) 0.034(4) 0.022(4)
C11 0.158(5) 0.152(6) 0.155(6) 0.009(5) 0.032(5) 0.033(5)
C12 0.123(4) 0.115(4) 0.084(4) 0.010(4) 0.044(3) 0.023(4)
C13 0.099(3) 0.071(3) 0.050(3) 0.004(2) 0.036(3) 0.013(3)
C14 0.098(3) 0.075(3) 0.048(3) 0.004(2) 0.034(3) 0.003(3)
C15 0.098(3) 0.062(3) 0.047(2) -0.003(2) 0.043(2) -0.001(3)
C16 0.087(3) 0.050(3) 0.037(2) 0.003(2) 0.028(2) 0.004(2)
C17 0.090(3) 0.058(3) 0.040(2) -0.001(2) 0.036(2) -0.004(2)
C18 0.086(3) 0.070(3) 0.048(2) -0.004(2) 0.039(2) 0.005(3)
C19 0.098(3) 0.062(3) 0.046(2) -0.001(2) 0.035(3) -0.001(3)
C20 0.107(4) 0.073(3) 0.046(3) 0.006(2) 0.038(3) 0.012(3)
C21 0.114(4) 0.078(4) 0.055(3) 0.006(3) 0.046(3) -0.002(3)
C22 0.110(4) 0.087(4) 0.053(3) 0.002(3) 0.040(3) -0.001(3)

loop_
_atom_type_symbol
_atom_type_description
_atom_type_scat_dispersion_real
_atom_type_scat_dispersion_imag
_atom_type_scat_source
C C 0.0033 0.0016 'International Tables Vol C Tables 4.2.6.8 and 6.1.1.4'
H H 0.0000 0.0000 'International Tables Vol C Tables 4.2.6.8 and 6.1.1.4'
N N 0.0061 0.0033 'International Tables Vol C Tables 4.2.6.8 and 6.1.1.4'
O O 0.0106 0.0060 'International Tables Vol C Tables 4.2.6.8 and 6.1.1.4'
Cl Cl 0.1484 0.1585 'International Tables Vol C Tables 4.2.6.8 and 6.1.1.4'

loop_
_geom_angle_atom_site_label_1
_geom_angle_atom_site_label_2
_geom_angle_atom_site_label_3
_geom_angle
_geom_angle_site_symmetry_1
_geom_angle_site_symmetry_3
C2 O1 C4 121.8(5) . .
C10 O2 C8 120.4(8) . .
C12 O3 C13 115.5(6) . .
C3 O4 C15 116.9(4) . .
C19 O6 C20 116.8(4) . .
C1 N1 C2 113.0(5) . .
C1 N2 C3 112.6(5) . .
C3 N3 C2 114.0(5) . .
C12 N4 C10 111.7(8) . .
C11 N5 C10 109.9(10) . .
C12 N6 C11 107.8(9) . .
N1 C1 N2 127.5(5) . .
N1 C1 Cl1 116.7(5) . .
N2 C1 Cl1 115.8(6) . .
N1 C2 O1 115.9(5) . .
N1 C2 N3 126.4(6) . .
O1 C2 N3 117.7(6) . .
N3 C3 O4 121.2(5) . .
N3 C3 N2 126.5(5) . .
O4 C3 N2 112.3(5) . .
C5 C4 C9 121.1(9) . .
C5 C4 O1 117.8(8) . .
C9 C4 O1 120.7(8) . .
C4 C5 C6 122.1(10) . .
C4 C5 H5 118.9 . .
C6 C5 H5 118.9 . .
C7 C6 C5 118.0(12) . .
C7 C6 H6 121.0 . .
C5 C6 H6 121.0 . .
C6 C7 C8 119.1(12) . .
C6 C7 H7 120.5 . .
C8 C7 H7 120.5 . .
C7 C8 C9 125.3(10) . .
C7 C8 O2 117.8(11) . .
C9 C8 O2 116.6(10) . .
C4 C9 C8 113.8(9) . .
C4 C9 H9 123.1 . .
C8 C9 H9 123.1 . .
N5 C10 O2 111.4(10) . .
N5 C10 N4 128.4(10) . .
O2 C10 N4 119.6(9) . .
N5 C11 N6 132.8(11) . .
N5 C11 Cl2 115.3(10) . .
N6 C11 Cl2 111.8(10) . .
N4 C12 N6 128.4(9) . .
N4 C12 O3 119.8(7) . .
N6 C12 O3 111.2(8) . .
C14 C13 C18 122.7(5) . .
C14 C13 O3 118.0(5) . .
C18 C13 O3 118.9(5) . .
C15 C14 C13 115.9(5) . .
C15 C14 H14 122.0 . .
C13 C14 H14 122.0 . .
C14 C15 C16 124.3(5) . .
C14 C15 O4 117.9(4) . .
C16 C15 O4 117.6(5) . .
C15 C16 C17 118.5(5) . .
C15 C16 H16 120.7 . .
C17 C16 H16 120.7 . .
C16 C17 C18 120.1(4) . .
C16 C17 C19 122.7(5) . .
C18 C17 C19 117.1(4) . .
C17 C18 C13 118.3(5) . .
C17 C18 H18 120.9 . .
C13 C18 H18 120.9 . .
O5 C19 O6 124.2(5) . .
O5 C19 C17 124.6(5) . .
O6 C19 C17 111.2(4) . .
C21 C20 C22 124.2(5) . 7_667
C21 C20 O6 119.3(6) . .
C22 C20 O6 116.4(5) 7_667 .
C20 C21 C22 119.2(6) . .
C20 C21 H21 120.4 . .
C22 C21 H21 120.4 . .
C20 C22 C21 116.6(5) 7_667 .
C20 C22 H22 121.7 7_667 .
C21 C22 H22 121.7 . .

loop_
_geom_bond_atom_site_label_1
_geom_bond_atom_site_label_2
_geom_bond_distance
_geom_bond_site_symmetry_2
Cl1 C1 1.696(6) .
Cl2 C11 1.771(12) .
O1 C2 1.330(7) .
O1 C4 1.371(8) .
O2 C10 1.323(12) .
O2 C8 1.437(11) .
O3 C12 1.367(9) .
O3 C13 1.423(7) .
O4 C3 1.339(6) .
O4 C15 1.432(6) .
O5 C19 1.218(6) .
O6 C19 1.343(6) .
O6 C20 1.436(6) .
N1 C1 1.310(8) .
N1 C2 1.316(7) .
N2 C1 1.330(7) .
N2 C3 1.349(6) .
N3 C3 1.284(7) .
N3 C2 1.347(7) .
N4 C12 1.291(10) .
N4 C10 1.346(10) .
N5 C11 1.257(13) .
N5 C10 1.300(12) .
N6 C12 1.337(10) .
N6 C11 1.351(13) .
C4 C5 1.351(11) .
C4 C9 1.354(10) .
C5 C6 1.408(12) .
C5 H5 0.9500 .
C6 C7 1.307(14) .
C6 H6 0.9500 .
C7 C8 1.346(14) .
C7 H7 0.9500 .
C8 C9 1.419(12) .
C9 H9 0.9500 .
C13 C14 1.382(7) .
C13 C18 1.391(7) .
C14 C15 1.365(8) .
C14 H14 0.9500 .
C15 C16 1.368(6) .
C16 C17 1.384(6) .
C16 H16 0.9500 .
C17 C18 1.388(7) .
C17 C19 1.468(6) .
C18 H18 0.9500 .
C20 C21 1.325(8) .
C20 C22 1.402(8) 7_667
C21 C22 1.414(7) .
C21 H21 0.9500 .
C22 C20 1.402(8) 7_667
C22 H22 0.9500 .

loop_
_geom_torsion_atom_site_label_1
_geom_torsion_atom_site_label_2
_geom_torsion_atom_site_label_3
_geom_torsion_atom_site_label_4
_geom_torsion
_geom_torsion_site_symmetry_1
_geom_torsion_site_symmetry_4
C2 N1 C1 N2 -0.3(9) . .
C2 N1 C1 Cl1 -179.4(4) . .
C3 N2 C1 N1 1.3(8) . .
C3 N2 C1 Cl1 -179.7(4) . .
C1 N1 C2 O1 179.2(5) . .
C1 N1 C2 N3 -0.7(9) . .
C4 O1 C2 N1 -173.4(6) . .
C4 O1 C2 N3 6.5(9) . .
C3 N3 C2 N1 0.5(8) . .
C3 N3 C2 O1 -179.3(5) . .
C2 N3 C3 O4 179.9(5) . .
C2 N3 C3 N2 0.6(8) . .
C15 O4 C3 N3 -12.0(7) . .
C15 O4 C3 N2 167.4(4) . .
C1 N2 C3 N3 -1.4(8) . .
C1 N2 C3 O4 179.3(5) . .
C2 O1 C4 C5 -111.6(8) . .
C2 O1 C4 C9 75.6(8) . .
C9 C4 C5 C6 -4.8(13) . .
O1 C4 C5 C6 -177.7(7) . .
C4 C5 C6 C7 8.9(15) . .
C5 C6 C7 C8 -7.8(17) . .
C6 C7 C8 C9 3.2(17) . .
C6 C7 C8 O2 177.1(10) . .
C10 O2 C8 C7 123.8(11) . .
C10 O2 C8 C9 -61.8(12) . .
C5 C4 C9 C8 0.0(11) . .
O1 C4 C9 C8 172.6(6) . .
C7 C8 C9 C4 0.9(13) . .
O2 C8 C9 C4 -173.1(7) . .
C11 N5 C10 O2 179.7(11) . .
C11 N5 C10 N4 9.5(18) . .
C8 O2 C10 N5 170.9(9) . .
C8 O2 C10 N4 -17.9(15) . .
C12 N4 C10 N5 -9.6(15) . .
C12 N4 C10 O2 -179.1(9) . .
C10 N5 C11 N6 -9(2) . .
C10 N5 C11 Cl2 176.6(8) . .
C12 N6 C11 N5 8.5(19) . .
C12 N6 C11 Cl2 -177.2(7) . .
C10 N4 C12 N6 8.7(13) . .
C10 N4 C12 O3 178.3(7) . .
C11 N6 C12 N4 -7.9(13) . .
C11 N6 C12 O3 -178.2(8) . .
C13 O3 C12 N4 8.9(9) . .
C13 O3 C12 N6 -179.8(5) . .
C12 O3 C13 C14 83.2(7) . .
C12 O3 C13 C18 -103.1(6) . .
C18 C13 C14 C15 4.3(9) . .
O3 C13 C14 C15 177.7(5) . .
C13 C14 C15 C16 -1.7(8) . .
C13 C14 C15 O4 -176.0(5) . .
C3 O4 C15 C14 -76.7(6) . .
C3 O4 C15 C16 108.7(5) . .
C14 C15 C16 C17 0.0(8) . .
O4 C15 C16 C17 174.2(4) . .
C15 C16 C17 C18 -0.6(7) . .
C15 C16 C17 C19 -178.6(5) . .
C16 C17 C18 C13 3.0(8) . .
C19 C17 C18 C13 -178.9(5) . .
C14 C13 C18 C17 -5.0(9) . .
O3 C13 C18 C17 -178.4(5) . .
C20 O6 C19 O5 0.5(8) . .
C20 O6 C19 C17 179.9(5) . .
C16 C17 C19 O5 170.9(5) . .
C18 C17 C19 O5 -7.2(8) . .
C16 C17 C19 O6 -8.6(7) . .
C18 C17 C19 O6 173.3(5) . .
C19 O6 C20 C21 -96.0(7) . .
C19 O6 C20 C22 86.5(6) . 7_667
C22 C20 C21 C22 1.3(10) 7_667 .
O6 C20 C21 C22 -176.0(5) . .
C20 C21 C22 C20 -1.2(10) . 7_667

loop_
_platon_squeeze_void_nr
_platon_squeeze_void_average_x
_platon_squeeze_void_average_y
_platon_squeeze_void_average_z
_platon_squeeze_void_volume
_platon_squeeze_void_count_electrons
_platon_squeeze_void_content
1 0.000 0.000 0.012 725 128 ' '
2 0.375 0.167 0.440 7 1 ' '
3 0.625 0.167 0.060 7 1 ' '
4 0.500 0.500 0.937 725 128 ' '
5 0.125 0.333 0.560 7 1 ' '
6 0.875 0.333 0.940 7 1 ' '
7 0.125 0.667 0.060 7 1 ' '
8 0.875 0.667 0.440 7 1 ' '
9 0.375 0.833 0.940 7 1 ' '
10 0.625 0.833 0.560 7 1 ' '
